data_7034422
loop_
_publ_author_name
'Ou, Sha'
'Zheng, Jun-Ping'
'Kong, Guo-Qiang'
'Wu, Chuan-De'

_publ_section_title
;
 Designed synthesis of a series of zwitterion-polyoxometalate hybrid
 materials for selective scavenging and photolysis of dyes.
;
_journal_issue 17
_journal_name_full 'Dalton transactions (Cambridge, England : 2003)'
_journal_page_first 7862
_journal_page_last 7869
_journal_paper_doi 10.1039/c5dt00577a
_journal_volume 44
_journal_year 2015
_chemical_formula_sum 'C42 H32 N8 O48 P W12 Zn'
_chemical_formula_weight 3719.30
_chemical_name_systematic
; 
 ? 
;
_space_group_IT_number 15
_symmetry_cell_setting monoclinic
_symmetry_space_group_name_Hall '-C 2yc'
_symmetry_space_group_name_H-M 'C 1 2/c 1'
_atom_sites_solution_hydrogens geom
_atom_sites_solution_primary direct
_atom_sites_solution_secondary difmap
_audit_creation_method SHELXL-97
_audit_update_record
;
2015-03-10 deposited with the CCDC.
2015-03-13 downloaded from the CCDC.
;
_cell_angle_alpha 90.00
_cell_angle_beta 100.033(8)
_cell_angle_gamma 90.00
_cell_formula_units_Z 4
_cell_length_a 21.205(2)
_cell_length_b 30.853(2)
_cell_length_c 19.6747(16)
_cell_measurement_reflns_used 24730
_cell_measurement_temperature 293(2)
_cell_measurement_theta_max 25.06
_cell_measurement_theta_min 3.0
_cell_volume 12675.1(18)
_computing_cell_refinement 'CrysAlisPro (Oxford Diffraction Ltd., 2010)'
_computing_data_collection 'CrysAlisPro (Oxford Diffraction Ltd., 2010)'
_computing_data_reduction 'CrysAlisPro (Oxford Diffraction Ltd., 2010)'
_computing_molecular_graphics 'Diamond 3.1a (Brandenburg, 2005)'
_computing_publication_material 'PLATON (Spek, 2009)'
_computing_structure_refinement 'SHELXL-97 (Sheldrick, 1997)'
_computing_structure_solution 'SHELXS-97 (Sheldrick, 1990)'
_diffrn_ambient_temperature 293(2)
_diffrn_detector_area_resol_mean 10.3592
_diffrn_measured_fraction_theta_full 0.997
_diffrn_measured_fraction_theta_max 0.997
_diffrn_measurement_device_type 'Xcalibur, Atlas, Gemini ultra'
_diffrn_measurement_method '\w scans'
_diffrn_radiation_monochromator graphite
_diffrn_radiation_source 'fine-focus sealed tube'
_diffrn_radiation_type MoK\a
_diffrn_radiation_wavelength 0.71073
_diffrn_reflns_av_R_equivalents 0.0494
_diffrn_reflns_av_sigmaI/netI 0.0846
_diffrn_reflns_limit_h_max 25
_diffrn_reflns_limit_h_min -20
_diffrn_reflns_limit_k_max 30
_diffrn_reflns_limit_k_min -36
_diffrn_reflns_limit_l_max 23
_diffrn_reflns_limit_l_min -23
_diffrn_reflns_number 24730
_diffrn_reflns_theta_full 25.06
_diffrn_reflns_theta_max 25.06
_diffrn_reflns_theta_min 3.00
_diffrn_standards_interval_count none
_diffrn_standards_interval_time none
_diffrn_standards_number none
_exptl_absorpt_coefficient_mu 11.099
_exptl_absorpt_correction_T_max 0.368
_exptl_absorpt_correction_T_min 0.275
_exptl_absorpt_correction_type empirical
_exptl_absorpt_process_details CrysAlisPro
_exptl_crystal_colour colorless
_exptl_crystal_density_diffrn 1.949
_exptl_crystal_density_method 'not measured'
_exptl_crystal_description needle
_exptl_crystal_F_000 6628
_exptl_crystal_size_max 0.5
_exptl_crystal_size_mid 0.1
_exptl_crystal_size_min 0.09
_platon_squeeze_details
;
About one [(CH~3~)~2~NH~2~]^+^, eight DMF and fourteen water lattice 
guests were removed from the formula unit by the SQUEEZE process.
;
_refine_diff_density_max 1.839
_refine_diff_density_min -1.301
_refine_diff_density_rms 0.299
_refine_ls_extinction_method none
_refine_ls_goodness_of_fit_ref 1.106
_refine_ls_hydrogen_treatment constr
_refine_ls_matrix_type full
_refine_ls_number_parameters 514
_refine_ls_number_reflns 11217
_refine_ls_number_restraints 97
_refine_ls_restrained_S_all 1.106
_refine_ls_R_factor_all 0.1544
_refine_ls_R_factor_gt 0.0848
_refine_ls_shift/su_max 0.000
_refine_ls_shift/su_mean 0.000
_refine_ls_structure_factor_coef Fsqd
_refine_ls_weighting_details 'calc w=1/[\s^2^(Fo^2^)+(0.0686P)^2^+0.0000P] where P=(Fo^2^+2Fc^2^)/3'
_refine_ls_weighting_scheme calc
_refine_ls_wR_factor_gt 0.2025
_refine_ls_wR_factor_ref 0.2220
_reflns_number_gt 4402
_reflns_number_total 11217
_reflns_threshold_expression >2sigma(I)
_cod_data_source_file c5dt00577a2.cif
_cod_data_source_block 2
_cod_depositor_comments 'Adding full bibliography for 7034421--7034425.cif.'
_cod_original_cell_volume 12675.0(18)
_cod_original_sg_symbol_H-M C2/c
_cod_database_code 7034422

loop_
_symmetry_equiv_pos_as_xyz
'x, y, z'
'-x, y, -z+1/2'
'x+1/2, y+1/2, z'
'-x+1/2, y+1/2, -z+1/2'
'-x, -y, -z'
'x, -y, z-1/2'
'-x+1/2, -y+1/2, -z'
'x+1/2, -y+1/2, z-1/2'

loop_
_atom_site_label
_atom_site_type_symbol
_atom_site_fract_x
_atom_site_fract_y
_atom_site_fract_z
_atom_site_U_iso_or_equiv
_atom_site_adp_type
_atom_site_occupancy
_atom_site_symmetry_multiplicity
_atom_site_calc_flag
_atom_site_refinement_flags
W1 W 0.37880(5) 0.12963(3) 0.31619(6) 0.1004(4) Uani 1 1 d .
W2 W 0.37809(6) 0.24507(4) 0.31518(6) 0.1045(4) Uani 1 1 d .
W3 W 0.61972(6) 0.24537(3) 0.36507(6) 0.1030(4) Uani 1 1 d .
W4 W 0.49760(6) 0.18750(4) 0.42998(5) 0.1021(4) Uani 1 1 d .
W5 W 0.61915(6) 0.12980(4) 0.36385(7) 0.1125(4) Uani 1 1 d .
W6 W 0.5000 0.30301(4) 0.2500 0.1018(5) Uani 1 2 d S
W7 W 0.5000 0.07156(4) 0.2500 0.1053(5) Uani 1 2 d S
P1 P 0.5000 0.18707(19) 0.2500 0.0497(13) Uani 1 2 d SD
Zn1 Zn 0.5000 -0.17898(9) 0.2500 0.0690(8) Uani 1 2 d S
O1 O 0.4559(10) 0.1491(6) 0.2464(14) 0.086(8) Uani 0.50 1 d PD
O2 O 0.4564(8) 0.1845(6) 0.3023(8) 0.063(6) Uani 0.50 1 d PD
O3 O 0.4358(8) 0.2899(5) 0.1713(8) 0.108(5) Uani 1 1 d .
O4 O 0.5578(10) 0.1463(6) 0.4197(14) 0.165(9) Uani 1 1 d .
O5 O 0.5000 0.3588(8) 0.2500 0.148(10) Uani 1 2 d S
O6 O 0.3207(10) 0.0994(7) 0.3484(11) 0.155(8) Uani 1 1 d .
O7 O 0.6754(9) 0.1003(6) 0.4195(9) 0.128(6) Uani 1 1 d .
O8 O 0.5620(12) 0.2328(6) 0.4218(12) 0.158(8) Uani 1 1 d .
O9 O 0.3474(9) 0.1883(7) 0.3138(8) 0.135(7) Uani 1 1 d .
O10 O 0.4333(10) 0.2289(6) 0.3970(10) 0.138(6) Uani 1 1 d U
O11 O 0.6505(10) 0.1863(7) 0.3753(11) 0.153(7) Uani 1 1 d U
O12 O 0.4389(10) 0.0855(6) 0.1711(11) 0.142(7) Uani 1 1 d U
O13 O 0.4426(11) 0.0857(5) 0.3001(11) 0.160(10) Uani 1 1 d .
O14 O 0.4342(9) 0.2912(7) 0.3073(10) 0.144(7) Uani 1 1 d .
O15 O 0.6780(9) 0.2724(5) 0.4217(10) 0.127(6) Uani 1 1 d .
O16 O 0.4349(8) 0.1452(5) 0.3995(8) 0.112(5) Uani 1 1 d .
O17 O 0.3473(8) 0.1268(5) 0.2224(9) 0.110(5) Uani 1 1 d .
O18 O 0.6507(9) 0.2459(7) 0.2836(11) 0.141(7) Uani 1 1 d .
O19 O 0.4989(8) 0.1874(5) 0.5123(10) 0.120(5) Uani 1 1 d .
O20 O 0.3231(10) 0.2709(6) 0.3424(10) 0.139(7) Uani 1 1 d .
O21 O 0.4594(10) 0.2273(5) 0.2437(12) 0.075(7) Uani 0.50 1 d PDU
O22 O 0.4577(11) 0.1875(9) 0.1806(8) 0.089(8) Uani 0.50 1 d PDU
O23 O 0.5000 0.0187(8) 0.2500 0.125(8) Uani 1 2 d SU
O24 O 0.9629(7) -0.6432(4) 0.3164(6) 0.075(3) Uani 1 1 d .
O25 O 0.9061(7) -0.6008(4) 0.2361(7) 0.087(4) Uani 1 1 d .
O26 O 0.5011(10) -0.2497(9) 0.3404(14) 0.204(11) Uani 1 1 d DU
O27 O 0.5735(9) -0.2081(6) 0.3099(9) 0.128(6) Uani 1 1 d DU
N1 N 0.9086(7) -0.4868(4) 0.5081(7) 0.062(4) Uani 1 1 d .
N2 N 0.9101(7) -0.4253(4) 0.5617(8) 0.061(4) Uani 1 1 d .
N3 N 0.8444(7) -0.3606(5) 0.5656(8) 0.066(4) Uani 1 1 d .
N4 N 0.7567(7) -0.3287(5) 0.5172(7) 0.070(4) Uani 1 1 d .
C1 C 0.9311(10) -0.6100(6) 0.2968(9) 0.068(5) Uani 1 1 d .
C2 C 0.9188(9) -0.5774(5) 0.3528(9) 0.063(5) Uani 1 1 d .
C3 C 0.9034(13) -0.5358(7) 0.3368(10) 0.102(8) Uani 1 1 d .
H3A H 0.8966 -0.5267 0.2910 0.123 Uiso 1 1 calc R
C4 C 0.8980(13) -0.5071(6) 0.3885(11) 0.097(7) Uani 1 1 d .
H4A H 0.8852 -0.4790 0.3757 0.116 Uiso 1 1 calc R
C5 C 0.9093(10) -0.5160(6) 0.4536(8) 0.068(5) Uani 1 1 d .
C6 C 0.9283(8) -0.5590(8) 0.4715(10) 0.081(6) Uani 1 1 d .
H6A H 0.9385 -0.5675 0.5175 0.097 Uiso 1 1 calc R
C7 C 0.9312(9) -0.5888(6) 0.4177(10) 0.067(5) Uani 1 1 d .
H7A H 0.9423 -0.6174 0.4288 0.081 Uiso 1 1 calc R
C8 C 0.9104(8) -0.4437(6) 0.5016(9) 0.068(5) Uani 1 1 d .
H8A H 0.9117 -0.4290 0.4606 0.081 Uiso 1 1 calc R
C9 C 0.9119(12) -0.4933(7) 0.5764(13) 0.102(8) Uani 1 1 d .
H9A H 0.9150 -0.5204 0.5974 0.122 Uiso 1 1 calc R
C10 C 0.9100(11) -0.4554(6) 0.6106(10) 0.084(6) Uani 1 1 d .
H10A H 0.9090 -0.4512 0.6572 0.101 Uiso 1 1 calc R
C11 C 0.9118(10) -0.3801(7) 0.5736(11) 0.083(6) Uani 1 1 d .
H11A H 0.9350 -0.3662 0.5414 0.100 Uiso 1 1 calc R
H11B H 0.9346 -0.3744 0.6199 0.100 Uiso 1 1 calc R
C12 C 0.8153(10) -0.3400(5) 0.5072(9) 0.067(5) Uani 1 1 d .
H12A H 0.8329 -0.3347 0.4679 0.080 Uiso 1 1 calc R
C13 C 0.8026(11) -0.3611(7) 0.6099(10) 0.082(6) Uani 1 1 d .
H13A H 0.8104 -0.3721 0.6546 0.098 Uiso 1 1 calc R
C14 C 0.7499(12) -0.3436(7) 0.5799(12) 0.096(7) Uani 1 1 d .
H14A H 0.7127 -0.3416 0.5987 0.116 Uiso 1 1 calc R
C15 C 0.7139(7) -0.3058(5) 0.4701(8) 0.072(5) Uani 1 1 d GU
C16 C 0.6548(9) -0.2952(6) 0.4871(8) 0.133(9) Uani 1 1 d GU
H16A H 0.6447 -0.3043 0.5289 0.159 Uiso 1 1 calc R
C17 C 0.6110(7) -0.2710(6) 0.4416(11) 0.159(12) Uani 1 1 d GU
H17A H 0.5715 -0.2639 0.4530 0.191 Uiso 1 1 calc R
C18 C 0.6262(9) -0.2574(5) 0.3790(9) 0.102(7) Uani 1 1 d GDU
C19 C 0.6853(10) -0.2680(6) 0.3620(7) 0.141(10) Uani 1 1 d GU
H19A H 0.6954 -0.2590 0.3202 0.170 Uiso 1 1 calc R
C20 C 0.7291(7) -0.2922(6) 0.4075(9) 0.179(14) Uani 1 1 d GU
H20A H 0.7686 -0.2993 0.3961 0.215 Uiso 1 1 calc R
C21 C 0.5627(9) -0.2410(10) 0.3419(19) 0.195(17) Uani 1 1 d DU

loop_
_atom_site_aniso_label
_atom_site_aniso_U_11
_atom_site_aniso_U_22
_atom_site_aniso_U_33
_atom_site_aniso_U_23
_atom_site_aniso_U_13
_atom_site_aniso_U_12
W1 0.1102(8) 0.0934(7) 0.1049(8) -0.0004(6) 0.0390(6) -0.0070(6)
W2 0.1075(9) 0.1151(8) 0.0982(7) -0.0160(6) 0.0380(6) 0.0257(7)
W3 0.1128(9) 0.1006(7) 0.0998(7) -0.0111(6) 0.0301(6) -0.0247(6)
W4 0.1343(9) 0.1014(7) 0.0793(6) 0.0080(6) 0.0425(6) 0.0022(7)
W5 0.1058(9) 0.1043(8) 0.1277(9) 0.0262(7) 0.0213(7) 0.0015(6)
W6 0.1243(12) 0.0769(9) 0.1111(11) 0.000 0.0398(9) 0.000
W7 0.1385(14) 0.0670(8) 0.1100(11) 0.000 0.0205(10) 0.000
P1 0.060(4) 0.042(3) 0.052(3) 0.000 0.024(3) 0.000
Zn1 0.078(2) 0.0704(19) 0.0569(16) 0.000 0.0075(14) 0.000
O1 0.088(19) 0.078(17) 0.088(19) 0.023(15) 0.004(15) 0.019(15)
O2 0.108(18) 0.022(9) 0.059(13) -0.008(10) 0.010(12) -0.014(11)
O3 0.116(12) 0.126(12) 0.091(10) 0.011(9) 0.046(9) 0.000(10)
O4 0.134(16) 0.113(14) 0.26(3) 0.059(15) 0.067(17) 0.008(12)
O5 0.19(3) 0.113(18) 0.14(2) 0.000 0.05(2) 0.000
O6 0.137(16) 0.162(16) 0.167(18) 0.084(14) 0.030(14) 0.021(13)
O7 0.138(15) 0.129(13) 0.124(14) 0.034(11) 0.043(11) 0.004(11)
O8 0.22(2) 0.111(13) 0.160(18) 0.021(12) 0.073(16) 0.017(14)
O9 0.135(15) 0.170(17) 0.094(11) -0.020(11) 0.001(10) 0.032(13)
O10 0.148(10) 0.119(9) 0.149(10) -0.032(8) 0.032(8) -0.020(8)
O11 0.148(10) 0.161(10) 0.160(10) 0.004(8) 0.053(8) 0.002(8)
O12 0.143(10) 0.144(10) 0.142(10) -0.027(8) 0.036(8) 0.018(8)
O13 0.21(2) 0.077(10) 0.162(17) -0.010(11) -0.065(17) 0.045(12)
O14 0.124(15) 0.202(19) 0.112(13) -0.008(13) 0.035(11) 0.008(14)
O15 0.124(14) 0.088(10) 0.170(17) -0.001(11) 0.030(12) 0.008(10)
O16 0.129(14) 0.126(12) 0.088(10) 0.012(9) 0.033(9) 0.025(10)
O17 0.114(12) 0.085(10) 0.133(13) -0.007(9) 0.026(10) 0.013(9)
O18 0.102(13) 0.155(16) 0.168(18) -0.020(13) 0.027(12) 0.022(11)
O19 0.108(12) 0.092(10) 0.162(16) 0.014(11) 0.033(10) -0.016(9)
O20 0.169(19) 0.114(13) 0.129(14) 0.023(11) 0.016(13) -0.030(13)
O21 0.076(10) 0.080(10) 0.070(10) 0.002(8) 0.019(8) -0.008(8)
O22 0.087(11) 0.091(11) 0.095(11) -0.004(9) 0.029(8) -0.002(9)
O23 0.119(11) 0.131(11) 0.130(11) 0.000 0.032(8) 0.000
O24 0.092(10) 0.064(7) 0.069(8) -0.005(6) 0.012(7) 0.014(7)
O25 0.109(11) 0.086(9) 0.070(9) 0.002(7) 0.021(8) -0.008(8)
O26 0.199(14) 0.215(13) 0.195(13) -0.003(9) 0.023(9) 0.010(9)
O27 0.140(9) 0.120(9) 0.113(8) 0.002(7) -0.010(7) -0.017(8)
N1 0.089(11) 0.046(8) 0.050(9) 0.005(7) 0.011(8) -0.001(7)
N2 0.059(9) 0.058(9) 0.065(10) 0.010(8) 0.004(7) 0.005(7)
N3 0.064(10) 0.073(9) 0.064(10) -0.010(8) 0.018(8) -0.008(8)
N4 0.053(9) 0.109(12) 0.048(8) -0.001(8) 0.010(7) 0.027(8)
C1 0.091(15) 0.067(12) 0.045(11) -0.007(9) 0.007(10) -0.015(11)
C2 0.080(13) 0.049(10) 0.064(12) 0.009(8) 0.021(9) 0.018(9)
C3 0.20(3) 0.073(14) 0.043(11) -0.008(10) 0.039(13) -0.016(15)
C4 0.17(2) 0.055(11) 0.073(14) 0.026(11) 0.038(14) 0.018(13)
C5 0.096(15) 0.072(12) 0.035(9) 0.015(9) 0.011(9) -0.002(11)
C6 0.059(12) 0.122(17) 0.064(12) 0.037(13) 0.013(9) -0.002(12)
C7 0.078(14) 0.062(11) 0.062(12) -0.002(10) 0.014(10) -0.018(10)
C8 0.067(12) 0.082(13) 0.053(11) 0.001(10) 0.006(9) 0.000(10)
C9 0.14(2) 0.072(14) 0.097(18) 0.029(13) 0.036(15) -0.005(14)
C10 0.123(18) 0.063(12) 0.066(13) -0.013(11) 0.017(12) 0.009(11)
C11 0.082(16) 0.097(16) 0.071(13) -0.013(11) 0.015(11) -0.013(12)
C12 0.075(14) 0.068(11) 0.054(11) 0.000(9) 0.001(10) 0.007(10)
C13 0.095(16) 0.104(15) 0.056(11) 0.023(11) 0.038(11) 0.016(13)
C14 0.091(17) 0.114(17) 0.086(16) 0.029(13) 0.020(13) 0.051(14)
C15 0.075(9) 0.083(9) 0.059(8) 0.013(7) 0.011(7) 0.002(7)
C16 0.127(12) 0.146(12) 0.125(12) 0.005(9) 0.022(9) 0.023(9)
C17 0.156(14) 0.165(14) 0.155(14) -0.001(9) 0.023(9) 0.019(9)
C18 0.098(10) 0.092(10) 0.107(10) 0.006(8) -0.004(8) 0.022(8)
C19 0.133(13) 0.148(13) 0.140(13) 0.015(9) 0.015(9) -0.004(9)
C20 0.173(16) 0.188(16) 0.176(16) 0.021(10) 0.027(10) 0.001(10)
C21 0.194(19) 0.199(18) 0.192(18) -0.008(10) 0.029(10) -0.002(10)

loop_
_atom_type_symbol
_atom_type_description
_atom_type_scat_dispersion_real
_atom_type_scat_dispersion_imag
_atom_type_scat_source
C C 0.0033 0.0016 'International Tables Vol C Tables 4.2.6.8 and 6.1.1.4'
H H 0.0000 0.0000 'International Tables Vol C Tables 4.2.6.8 and 6.1.1.4'
N N 0.0061 0.0033 'International Tables Vol C Tables 4.2.6.8 and 6.1.1.4'
O O 0.0106 0.0060 'International Tables Vol C Tables 4.2.6.8 and 6.1.1.4'
P P 0.1023 0.0942 'International Tables Vol C Tables 4.2.6.8 and 6.1.1.4'
Zn Zn 0.2839 1.4301 'International Tables Vol C Tables 4.2.6.8 and 6.1.1.4'
W W -0.8490 6.8722 'International Tables Vol C Tables 4.2.6.8 and 6.1.1.4'

loop_
_geom_angle_atom_site_label_1
_geom_angle_atom_site_label_2
_geom_angle_atom_site_label_3
_geom_angle
_geom_angle_site_symmetry_1
_geom_angle_site_symmetry_3
O6 W1 O17 100.4(9) . .
O6 W1 O16 101.3(9) . .
O17 W1 O16 158.3(8) . .
O6 W1 O9 104.3(10) . .
O17 W1 O9 87.6(6) . .
O16 W1 O9 86.9(7) . .
O6 W1 O13 103.8(10) . .
O17 W1 O13 86.9(7) . .
O16 W1 O13 88.2(7) . .
O9 W1 O13 151.9(10) . .
O6 W1 O1 159.8(10) . .
O17 W1 O1 66.6(7) . .
O16 W1 O1 92.5(7) . .
O9 W1 O1 91.0(8) . .
O13 W1 O1 61.6(9) . .
O6 W1 O2 162.4(9) . .
O17 W1 O2 93.2(7) . .
O16 W1 O2 65.5(7) . .
O9 W1 O2 65.0(8) . .
O13 W1 O2 87.9(8) . .
O1 W1 O2 37.7(6) . .
O20 W2 O9 101.7(9) . .
O20 W2 O14 99.2(9) . .
O9 W2 O14 159.0(9) . .
O20 W2 O10 103.2(9) . .
O9 W2 O10 85.8(7) . .
O14 W2 O10 87.9(8) . .
O20 W2 O18 102.2(9) . 2_655
O9 W2 O18 87.1(7) . 2_655
O14 W2 O18 90.1(8) . 2_655
O10 W2 O18 154.5(9) . 2_655
O20 W2 O21 159.1(7) . .
O9 W2 O21 93.4(7) . .
O14 W2 O21 66.8(8) . .
O10 W2 O21 92.1(8) . .
O18 W2 O21 63.9(8) 2_655 .
O15 W3 O8 100.8(10) . .
O15 W3 O18 103.6(9) . .
O8 W3 O18 155.6(10) . .
O15 W3 O3 103.0(7) . 2_655
O8 W3 O3 86.9(8) . 2_655
O18 W3 O3 87.6(8) . 2_655
O15 W3 O11 101.3(8) . .
O8 W3 O11 89.2(9) . .
O18 W3 O11 86.2(9) . .
O3 W3 O11 155.7(8) 2_655 .
O15 W3 O22 158.9(7) . 2_655
O8 W3 O22 66.4(9) . 2_655
O18 W3 O22 90.3(8) . 2_655
O3 W3 O22 93.3(7) 2_655 2_655
O11 W3 O22 63.3(9) . 2_655
O19 W4 O4 102.6(10) . .
O19 W4 O16 101.9(7) . .
O4 W4 O16 87.2(8) . .
O19 W4 O10 103.3(9) . .
O4 W4 O10 154.1(10) . .
O16 W4 O10 86.1(7) . .
O19 W4 O8 101.0(9) . .
O4 W4 O8 88.7(9) . .
O16 W4 O8 157.0(8) . .
O10 W4 O8 87.8(9) . .
O19 W4 O2 160.9(7) . .
O4 W4 O2 89.5(9) . .
O16 W4 O2 63.5(6) . .
O10 W4 O2 65.1(7) . .
O8 W4 O2 93.9(7) . .
O19 W4 O22 157.3(7) . 2_655
O4 W4 O22 62.1(9) . 2_655
O16 W4 O22 94.3(7) . 2_655
O10 W4 O22 93.5(8) . 2_655
O8 W4 O22 64.0(9) . 2_655
O2 W4 O22 41.8(5) . 2_655
O7 W5 O11 102.9(9) . .
O7 W5 O12 100.6(9) . 2_655
O11 W5 O12 156.5(9) . 2_655
O7 W5 O4 103.8(9) . .
O11 W5 O4 86.9(9) . .
O12 W5 O4 86.3(10) 2_655 .
O7 W5 O17 102.1(8) . 2_655
O11 W5 O17 88.5(8) . 2_655
O12 W5 O17 87.8(8) 2_655 2_655
O4 W5 O17 154.0(8) . 2_655
O7 W5 O22 160.6(8) . 2_655
O11 W5 O22 64.5(9) . 2_655
O12 W5 O22 92.5(8) 2_655 2_655
O4 W5 O22 62.5(8) . 2_655
O17 W5 O22 92.5(7) 2_655 2_655
O7 W5 O1 158.2(7) . 2_655
O11 W5 O1 92.4(8) . 2_655
O12 W5 O1 65.5(8) 2_655 2_655
O4 W5 O1 92.3(9) . 2_655
O17 W5 O1 62.3(7) 2_655 2_655
O22 W5 O1 41.2(5) 2_655 2_655
O5 W6 O3 102.2(5) . .
O5 W6 O3 102.2(5) . 2_655
O3 W6 O3 155.7(10) . 2_655
O5 W6 O14 100.6(6) . 2_655
O3 W6 O14 88.4(7) . 2_655
O3 W6 O14 87.1(7) 2_655 2_655
O5 W6 O14 100.6(6) . .
O3 W6 O14 87.1(7) . .
O3 W6 O14 88.4(7) 2_655 .
O14 W6 O14 158.7(13) 2_655 .
O5 W6 O21 160.0(4) . .
O3 W6 O21 64.6(7) . .
O3 W6 O21 91.9(7) 2_655 .
O14 W6 O21 94.1(8) 2_655 .
O14 W6 O21 65.3(8) . .
O5 W6 O21 160.0(4) . 2_655
O3 W6 O21 91.9(7) . 2_655
O3 W6 O21 64.6(7) 2_655 2_655
O14 W6 O21 65.3(8) 2_655 2_655
O14 W6 O21 94.1(8) . 2_655
O21 W6 O21 39.9(8) . 2_655
O23 W7 O13 104.5(6) . .
O23 W7 O13 104.5(6) . 2_655
O13 W7 O13 151.1(12) . 2_655
O23 W7 O12 103.1(6) . .
O13 W7 O12 87.8(8) . .
O13 W7 O12 85.7(9) 2_655 .
O23 W7 O12 103.1(6) . 2_655
O13 W7 O12 85.7(9) . 2_655
O13 W7 O12 87.8(8) 2_655 2_655
O12 W7 O12 153.7(12) . 2_655
O1 P1 O1 77(2) . 2_655
O1 P1 O22 72.1(14) . .
O1 P1 O22 108.7(14) 2_655 .
O1 P1 O22 108.7(14) . 2_655
O1 P1 O22 72.1(14) 2_655 2_655
O22 P1 O22 179(2) . 2_655
O1 P1 O2 112.5(14) . 2_655
O1 P1 O2 62.3(13) 2_655 2_655
O22 P1 O2 73.6(13) . 2_655
O22 P1 O2 106.5(13) 2_655 2_655
O1 P1 O2 62.3(13) . .
O1 P1 O2 112.5(14) 2_655 .
O22 P1 O2 106.5(13) . .
O22 P1 O2 73.6(13) 2_655 .
O2 P1 O2 174.0(14) 2_655 .
O1 P1 O21 107.4(13) . .
O1 P1 O21 175.4(15) 2_655 .
O22 P1 O21 71.0(14) . .
O22 P1 O21 108.2(14) 2_655 .
O2 P1 O21 113.5(12) 2_655 .
O2 P1 O21 71.8(12) . .
O1 P1 O21 175.4(15) . 2_655
O1 P1 O21 107.4(13) 2_655 2_655
O22 P1 O21 108.2(14) . 2_655
O22 P1 O21 71.0(14) 2_655 2_655
O2 P1 O21 71.8(12) 2_655 2_655
O2 P1 O21 113.5(12) . 2_655
O21 P1 O21 68.7(19) . 2_655
O24 Zn1 O24 112.1(8) 4_655 3_455
O24 Zn1 O27 102.8(7) 4_655 2_655
O24 Zn1 O27 106.4(7) 3_455 2_655
O24 Zn1 O27 106.4(7) 4_655 .
O24 Zn1 O27 102.8(7) 3_455 .
O27 Zn1 O27 126.5(10) 2_655 .
P1 O1 O2 59.1(8) . .
P1 O1 O22 54.1(8) . .
O2 O1 O22 92.9(13) . .
P1 O1 W1 131.0(16) . .
O2 O1 W1 72.0(12) . .
O22 O1 W1 134.2(16) . .
P1 O1 W5 121.4(12) . 2_655
O2 O1 W5 134.5(15) . 2_655
O22 O1 W5 67.6(9) . 2_655
W1 O1 W5 92.4(5) . 2_655
P1 O2 O1 58.6(8) . .
P1 O2 O21 54.2(7) . .
O1 O2 O21 93.4(12) . .
P1 O2 O22 53.1(8) . 2_655
O1 O2 O22 92.8(13) . 2_655
O21 O2 O22 86.2(12) . 2_655
P1 O2 W1 129.0(9) . .
O1 O2 W1 70.4(9) . .
O21 O2 W1 134.7(13) . .
O22 O2 W1 134.8(13) 2_655 .
P1 O2 W4 122.4(11) . .
O1 O2 W4 133.9(13) . .
O21 O2 W4 125.6(11) . .
O22 O2 W4 69.3(9) 2_655 .
W1 O2 W4 92.2(4) . .
W3 O3 W6 140.8(9) 2_655 .
W4 O4 W5 143.3(12) . .
W3 O8 W4 137.8(12) . .
W2 O9 W1 139.8(11) . .
W2 O10 W4 140.6(11) . .
W5 O11 W3 139.5(12) . .
W5 O12 W7 140.7(11) 2_655 .
W7 O13 W1 145.4(12) . .
W2 O14 W6 135.0(11) . .
W4 O16 W1 138.3(9) . .
W1 O17 W5 137.8(10) . 2_655
W3 O18 W2 141.2(11) . 2_655
P1 O21 O21 55.6(9) . 2_655
P1 O21 O22 54.3(8) . .
O21 O21 O22 89.9(16) 2_655 .
P1 O21 O2 54.0(7) . .
O21 O21 O2 93.2(14) 2_655 .
O22 O21 O2 86.5(12) . .
P1 O21 W2 125.7(13) . .
O21 O21 W2 135.1(19) 2_655 .
O22 O21 W2 129.3(15) . .
O2 O21 W2 71.7(10) . .
P1 O21 W6 125.7(13) . .
O21 O21 W6 70.0(4) 2_655 .
O22 O21 W6 131.5(16) . .
O2 O21 W6 136.3(13) . .
W2 O21 W6 91.9(5) . .
P1 O22 O21 54.7(8) . .
P1 O22 O1 53.8(8) . .
O21 O22 O1 87.2(14) . .
P1 O22 O2 53.3(7) . 2_655
O21 O22 O2 90.5(12) . 2_655
O1 O22 O2 88.9(12) . 2_655
P1 O22 W5 124.8(14) . 2_655
O21 O22 W5 133.7(17) . 2_655
O1 O22 W5 71.2(11) . 2_655
O2 O22 W5 128.0(15) 2_655 2_655
P1 O22 W3 126.0(14) . 2_655
O21 O22 W3 71.4(10) . 2_655
O1 O22 W3 130.7(17) . 2_655
O2 O22 W3 133.5(15) 2_655 2_655
W5 O22 W3 92.0(6) 2_655 2_655
P1 O22 W4 122.1(14) . 2_655
O21 O22 W4 130.6(16) . 2_655
O1 O22 W4 134.1(17) . 2_655
O2 O22 W4 68.9(10) 2_655 2_655
W5 O22 W4 91.1(6) 2_655 2_655
W3 O22 W4 90.6(6) 2_655 2_655
C1 O24 Zn1 120.7(12) . 3_545
C21 O27 Zn1 118.4(14) . .
C8 N1 C9 104.3(15) . .
C8 N1 C5 124.1(15) . .
C9 N1 C5 131.3(16) . .
C8 N2 C10 110.4(15) . .
C8 N2 C11 125.0(16) . .
C10 N2 C11 124.6(17) . .
C13 N3 C12 107.4(17) . .
C13 N3 C11 129.4(16) . .
C12 N3 C11 123.2(17) . .
C12 N4 C14 107.2(16) . .
C12 N4 C15 123.8(16) . .
C14 N4 C15 128.9(17) . .
O24 C1 O25 126.6(18) . .
O24 C1 C2 117.6(15) . .
O25 C1 C2 115.9(18) . .
C7 C2 C3 119.1(17) . .
C7 C2 C1 119.3(16) . .
C3 C2 C1 121.1(17) . .
C2 C3 C4 119.3(18) . .
C5 C4 C3 125.2(19) . .
C4 C5 N1 126.7(17) . .
C4 C5 C6 116.2(19) . .
N1 C5 C6 116.9(15) . .
C7 C6 C5 118.2(16) . .
C2 C7 C6 121.9(17) . .
N2 C8 N1 109.8(16) . .
N1 C9 C10 111.3(18) . .
N2 C10 C9 103.9(18) . .
N2 C11 N3 112.0(15) . .
N4 C12 N3 107.0(18) . .
C14 C13 N3 108.3(18) . .
C13 C14 N4 110(2) . .
N4 C15 C16 118.4(14) . .
N4 C15 C20 121.6(14) . .
C16 C15 C20 120.0 . .
C17 C16 C15 120.0 . .
C16 C17 C18 120.0 . .
C17 C18 C19 120.0 . .
C17 C18 C21 101.8(19) . .
C19 C18 C21 137(2) . .
C20 C19 C18 120.0 . .
C19 C20 C15 120.0 . .
O27 C21 O26 115(2) . .
O27 C21 C18 107.1(16) . .
O26 C21 C18 137(2) . .

loop_
_geom_bond_atom_site_label_1
_geom_bond_atom_site_label_2
_geom_bond_distance
_geom_bond_site_symmetry_2
W1 O6 1.75(2) .
W1 O17 1.851(17) .
W1 O16 1.911(16) .
W1 O9 1.926(19) .
W1 O13 1.98(2) .
W1 O1 2.39(2) .
W1 O2 2.410(15) .
W2 O20 1.58(2) .
W2 O9 1.87(2) .
W2 O14 1.88(2) .
W2 O10 1.88(2) .
W2 O18 1.93(2) 2_655
W2 O21 2.47(2) .
W3 O15 1.729(18) .
W3 O8 1.84(2) .
W3 O18 1.84(2) .
W3 O3 1.870(16) 2_655
W3 O11 1.93(2) .
W3 O22 2.49(2) 2_655
W4 O19 1.615(19) .
W4 O4 1.84(2) .
W4 O16 1.885(18) .
W4 O10 1.90(2) .
W4 O8 1.98(2) .
W4 O2 2.513(17) .
W4 O22 2.52(2) 2_655
W5 O7 1.731(17) .
W5 O11 1.87(2) .
W5 O12 1.887(19) 2_655
W5 O4 1.91(2) .
W5 O17 1.954(18) 2_655
W5 O22 2.47(2) 2_655
W5 O1 2.53(2) 2_655
W6 O5 1.72(3) .
W6 O3 1.918(16) .
W6 O3 1.918(16) 2_655
W6 O14 1.97(2) 2_655
W6 O14 1.97(2) .
W6 O21 2.49(2) .
W6 O21 2.49(2) 2_655
W7 O23 1.63(3) .
W7 O13 1.75(3) .
W7 O13 1.75(3) 2_655
W7 O12 1.890(19) .
W7 O12 1.89(2) 2_655
P1 O1 1.492(10) .
P1 O1 1.492(10) 2_655
P1 O22 1.496(10) .
P1 O22 1.496(10) 2_655
P1 O2 1.500(10) 2_655
P1 O2 1.500(10) .
P1 O21 1.504(10) .
P1 O21 1.504(10) 2_655
Zn1 O24 1.975(13) 4_655
Zn1 O24 1.975(13) 3_455
Zn1 O27 1.996(17) 2_655
Zn1 O27 1.996(17) .
O1 O2 1.55(3) .
O1 O22 1.76(3) .
O1 W5 2.53(2) 2_655
O2 O21 1.76(3) .
O2 O22 1.79(3) 2_655
O3 W3 1.870(16) 2_655
O12 W5 1.887(19) 2_655
O17 W5 1.954(18) 2_655
O18 W2 1.93(2) 2_655
O21 O21 1.70(4) 2_655
O21 O22 1.74(3) .
O22 O2 1.79(3) 2_655
O22 W5 2.47(2) 2_655
O22 W3 2.49(2) 2_655
O22 W4 2.52(2) 2_655
O24 C1 1.25(2) .
O24 Zn1 1.975(13) 3_545
O25 C1 1.25(2) .
O26 C21 1.329(10) .
O27 C21 1.236(10) .
N1 C8 1.34(2) .
N1 C9 1.35(3) .
N1 C5 1.40(2) .
N2 C8 1.31(2) .
N2 C10 1.34(2) .
N2 C11 1.41(2) .
N3 C13 1.35(2) .
N3 C12 1.36(2) .
N3 C11 1.53(2) .
N4 C12 1.34(2) .
N4 C14 1.35(3) .
N4 C15 1.375(18) .
C1 C2 1.55(3) .
C2 C7 1.31(2) .
C2 C3 1.35(2) .
C3 C4 1.37(3) .
C4 C5 1.29(2) .
C5 C6 1.41(3) .
C6 C7 1.41(3) .
C9 C10 1.35(3) .
C13 C14 1.29(3) .
C15 C16 1.3900 .
C15 C20 1.3900 .
C16 C17 1.3900 .
C17 C18 1.3900 .
C18 C19 1.3900 .
C18 C21 1.505(10) .
C19 C20 1.3900 .

loop_
_platon_squeeze_void_nr
_platon_squeeze_void_average_x
_platon_squeeze_void_average_y
_platon_squeeze_void_average_z
_platon_squeeze_void_volume
_platon_squeeze_void_count_electrons
_platon_squeeze_void_content
1 -0.004 -0.003 -0.011 6769 1284 ' '
